data_1530758
loop_
_publ_author_name
'Shumyatskaya, N.G.'
'Voronkov, A.A.'
'Ilyukhin, V.V.'
'Belov, N.V.'

_publ_section_title
;
 Crystal structure of tundrite
;
_journal_name_full 'Doklady Akademii Nauk SSSR'
_journal_page_first 1289
_journal_page_last 1292
_journal_volume 185
_journal_year 1969
_chemical_formula_sum 'Ce4 H18 Na2 O24 Si2 Ti2'
_chemical_name_systematic 'Na2 Ce4 Ti2 (Si O4)2 O6 (O H)2 (H2 O)8'
_space_group_IT_number 1
_symmetry_space_group_name_Hall 'P 1'
_symmetry_space_group_name_H-M 'P 1'
_cell_angle_alpha 101.5
_cell_angle_beta 70.417
_cell_angle_gamma 101.5
_cell_formula_units_Z 1
_cell_length_a 7.57
_cell_length_b 13.98
_cell_length_c 5.03
_cell_volume 486.368
_citation_journal_id_ASTM DANKAS
_cod_data_source_file Shumyatskaya_DANKAS_1969_844.cif
_cod_data_source_block H18Ce4Na2O24Si2Ti2
_cod_original_cell_volume 486.3676
_cod_original_formula_sum 'H18 Ce4 Na2 O24 Si2 Ti2'
_cod_database_code 1530758

loop_
_symmetry_equiv_pos_as_xyz
x,y,z

loop_
_atom_site_label
_atom_site_type_symbol
_atom_site_fract_x
_atom_site_fract_y
_atom_site_fract_z
_atom_site_occupancy
_atom_site_U_iso_or_equiv
Si2 Si+4 0.382 0.361 0.505 1 0.0
O6 O-2 0.895 0.135 0.93 1 0.0
Na3 Na+1 0.19 0.75 0.206 0.666 0.0
O11 O-2 0.787 0.301 0.921 1 0.0
O3 O-2 0.505 0.142 0.165 1 0.0
O18 O-2 0.434 0.833 0.93 1 0.0
O24 O-2 0.791 0.45 0.298 1 0.0
Ce3 Ce+3 0.134 0.446 0.057 1 0.0
O5 O-2 0.751 0.14 0.478 1 0.0
Ti1 Ti+4 0.959 0.223 0.593 1 0.0
Ce4 Ce+3 0.688 0.444 0.824 1 0.0
O2 O-2 0.135 0.13 0.343 1 0.0
O8 O-2 0.568 0.306 0.458 1 0.0
Ti2 Ti+4 0.738 0.223 0.209 1 0.0
Si1 Si+4 0.302 0.079 0.315 1 0.0
O9 O-2 0.41 0.459 0.68 1 0.0
Na1 Na+1 0.34 0.225 0.928 0.666 0.0
O12 O-2 0.934 0.303 0.338 1 0.0
O23 O-2 0.033 0.46 0.606 1 0.0
O10 O-2 0.377 0.374 0.196 1 0.0
O14 O-2 0.152 0.605 0.9 1 0.0
Na2 Na+1 0.477 0.688 0.596 0.666 0.0
O22 O-2 0.895 0.998 0.601 1 0.0
O1 O-2 0.265 0.965 0.147 1 0.0
O13 O-2 0.189 0.632 0.396 1 0.0
O15 O-2 0.695 0.627 0.166 1 0.0
O17 O-2 0.512 0.82 0.385 1 0.0
O21 O-2 0.645 0.996 0.2 1 0.0
Ce1 Ce+3 0 0 0 1 0.0
O7 O-2 0.197 0.297 0.704 1 0.0
O20 O-2 0.995 0.817 0.692 1 0.0
Ce2 Ce+3 0.57 0.998 0.677 1 0.0
O16 O-2 0.749 0.591 0.626 1 0.0
O19 O-2 0.931 0.835 0.238 1 0.0
O4 O-2 0.309 0.059 0.65 1 0.0
